data_1507656
loop_
_publ_author_name
'Guti\'errez-Hern\'andez, Alejandro I'
'L\'opez-Cort\'es, Jos\'e G'
'Ortega-Alfaro, M Carmen'
'Ram\'irez-Apan, M Teresa'
'C\'azares-Marinero, Jos\'e de Jes\'us'
'Toscano, Rub\'en A'

_publ_section_title
;
 Ferrocenylselenoamides: synthesis, characterization and cytotoxic
 properties.
;
_journal_issue 10
_journal_name_full 'Journal of medicinal chemistry'
_journal_page_first 4652
_journal_page_last 4663
_journal_paper_doi 10.1021/jm300150t
_journal_volume 55
_journal_year 2012
_chemical_formula_moiety 'C9 H11 N O Se'
_chemical_formula_sum 'C9 H11 N O Se'
_chemical_formula_weight 228.15
_chemical_name_systematic
; 
 ? 
;
_space_group_IT_number 14
_symmetry_cell_setting monoclinic
_symmetry_space_group_name_Hall '-P 2yn'
_symmetry_space_group_name_H-M 'P 1 21/n 1'
_atom_sites_solution_hydrogens geom
_atom_sites_solution_primary direct
_atom_sites_solution_secondary difmap
_audit_creation_method SHELXL-97
_cell_angle_alpha 90.00
_cell_angle_beta 103.190(4)
_cell_angle_gamma 90.00
_cell_formula_units_Z 4
_cell_length_a 9.598(3)
_cell_length_b 8.166(2)
_cell_length_c 12.750(4)
_cell_measurement_reflns_used 3514
_cell_measurement_temperature 298(2)
_cell_measurement_theta_max 25.35
_cell_measurement_theta_min 2.41
_cell_volume 972.9(5)
_computing_cell_refinement 'SMART V 5.625 (Bruker, 1999)'
_computing_data_collection 'SMART V 5.625 (Bruker, 1999)'
_computing_data_reduction 'SAINT V 7.34A (Bruker, 2006)'
_computing_molecular_graphics 'SHELXTL V 6.12 (Sheldrick, 2000)'
_computing_publication_material 'SHELXTL V 6.12 (Sheldrick, 2000)'
_computing_structure_refinement 'SHELXTL V 6.12 (Sheldrick, 2000)'
_computing_structure_solution 'SHELXTL V 6.12 (Sheldrick, 2000)'
_diffrn_ambient_temperature 298(2)
_diffrn_detector_area_resol_mean 0.661
_diffrn_measured_fraction_theta_full 0.994
_diffrn_measured_fraction_theta_max 0.994
_diffrn_measurement_device_type 'Bruker Smart Apex CCD diffractometer 01-670'
_diffrn_measurement_method \w-scans
_diffrn_radiation_monochromator graphite
_diffrn_radiation_source 'fine-focus sealed tube'
_diffrn_radiation_type MoK\a
_diffrn_radiation_wavelength 0.71073
_diffrn_reflns_av_R_equivalents 0.0236
_diffrn_reflns_av_sigmaI/netI 0.0276
_diffrn_reflns_limit_h_max 11
_diffrn_reflns_limit_h_min -10
_diffrn_reflns_limit_k_max 9
_diffrn_reflns_limit_k_min -9
_diffrn_reflns_limit_l_max 15
_diffrn_reflns_limit_l_min -15
_diffrn_reflns_number 5126
_diffrn_reflns_theta_full 25.35
_diffrn_reflns_theta_max 25.35
_diffrn_reflns_theta_min 2.41
_diffrn_standards_decay_% 0
_exptl_absorpt_coefficient_mu 3.812
_exptl_absorpt_correction_T_max 0.6888
_exptl_absorpt_correction_T_min 0.2190
_exptl_absorpt_correction_type multi-scan
_exptl_absorpt_process_details '(Sheldrick, 2008)'
_exptl_crystal_colour orange
_exptl_crystal_density_diffrn 1.557
_exptl_crystal_density_method 'not measured'
_exptl_crystal_description prism
_exptl_crystal_F_000 456
_exptl_crystal_size_max 0.464
_exptl_crystal_size_mid 0.312
_exptl_crystal_size_min 0.098
_refine_diff_density_max 0.336
_refine_diff_density_min -0.233
_refine_diff_density_rms 0.056
_refine_ls_extinction_method none
_refine_ls_goodness_of_fit_ref 1.036
_refine_ls_hydrogen_treatment mixed
_refine_ls_matrix_type full
_refine_ls_number_parameters 115
_refine_ls_number_reflns 1775
_refine_ls_number_restraints 0
_refine_ls_restrained_S_all 1.036
_refine_ls_R_factor_all 0.0367
_refine_ls_R_factor_gt 0.0283
_refine_ls_shift/su_max 0.000
_refine_ls_shift/su_mean 0.000
_refine_ls_structure_factor_coef Fsqd
_refine_ls_weighting_details 'calc w=1/[\s^2^(Fo^2^)+(0.0435P)^2^] where P=(Fo^2^+2Fc^2^)/3'
_refine_ls_weighting_scheme calc
_refine_ls_wR_factor_gt 0.0696
_refine_ls_wR_factor_ref 0.0736
_reflns_number_gt 1496
_reflns_number_total 1775
_reflns_threshold_expression >2sigma(I)
_cod_data_source_file jm300150t_si_003.cif
_cod_data_source_block Compound_19
_cod_depositor_comments
;
The following automatic conversions were performed:

'_symmetry_cell_setting' value 'Monoclinic' changed to 'monoclinic'
according to /home/saulius/struct/CIF-dictionaries/cif_core.dic
dictionary named 'cif_core.dic' version 2.4.1 from 2010-06-29.

Automatic conversion script
Id: cif_fix_values 1715 2011-07-08 13:25:40Z adriana 
;
_cod_original_cell_volume 973.1(5)
_cod_original_sg_symbol_H-M 'P 21/n'
_cod_database_code 1507656

loop_
_symmetry_equiv_pos_as_xyz
'x, y, z'
'-x+1/2, y+1/2, -z+1/2'
'-x, -y, -z'
'x-1/2, -y-1/2, z-1/2'

loop_
_atom_site_label
_atom_site_type_symbol
_atom_site_fract_x
_atom_site_fract_y
_atom_site_fract_z
_atom_site_U_iso_or_equiv
_atom_site_adp_type
_atom_site_occupancy
_atom_site_symmetry_multiplicity
_atom_site_calc_flag
_atom_site_refinement_flags
Se1 Se 0.48251(3) 0.64317(4) 0.28989(2) 0.06057(14) Uani 1 1 d .
O1 O 0.96813(19) 0.5946(2) 0.59037(15) 0.0566(5) Uani 1 1 d .
H1C H 0.974(4) 0.658(4) 0.634(3) 0.085 Uiso 1 1 d .
N1 N 0.7580(2) 0.5600(3) 0.39515(15) 0.0457(5) Uani 1 1 d .
H1D H 0.843(3) 0.522(3) 0.3957(19) 0.055 Uiso 1 1 d .
C1 C 0.8411(3) 0.5032(3) 0.58564(19) 0.0533(6) Uani 1 1 d .
H1A H 0.8154 0.5094 0.6548 0.064 Uiso 1 1 calc R
H1B H 0.8588 0.3891 0.5718 0.064 Uiso 1 1 calc R
C2 C 0.7186(3) 0.5650(3) 0.49936(18) 0.0513(6) Uani 1 1 d .
H2A H 0.6348 0.4974 0.4968 0.062 Uiso 1 1 calc R
H2B H 0.6955 0.6764 0.5155 0.062 Uiso 1 1 calc R
C3 C 0.6721(3) 0.5960(3) 0.30307(18) 0.0446(5) Uani 1 1 d .
C4 C 0.7383(3) 0.5988(3) 0.20816(19) 0.0460(6) Uani 1 1 d .
C5 C 0.8716(3) 0.6699(3) 0.2169(2) 0.0561(7) Uani 1 1 d .
H5 H 0.9204 0.7130 0.2825 0.067 Uiso 1 1 calc R
C6 C 0.9326(3) 0.6774(4) 0.1285(3) 0.0694(8) Uani 1 1 d .
H6 H 1.0218 0.7259 0.1349 0.083 Uiso 1 1 calc R
C7 C 0.8614(4) 0.6131(4) 0.0313(2) 0.0730(9) Uani 1 1 d .
H7 H 0.9020 0.6190 -0.0282 0.088 Uiso 1 1 calc R
C8 C 0.7314(3) 0.5408(4) 0.0224(2) 0.0696(8) Uani 1 1 d .
H8 H 0.6847 0.4951 -0.0430 0.084 Uiso 1 1 calc R
C9 C 0.6682(3) 0.5348(3) 0.10960(19) 0.0589(7) Uani 1 1 d .
H9 H 0.5783 0.4877 0.1020 0.071 Uiso 1 1 calc R

loop_
_atom_site_aniso_label
_atom_site_aniso_U_11
_atom_site_aniso_U_22
_atom_site_aniso_U_33
_atom_site_aniso_U_23
_atom_site_aniso_U_13
_atom_site_aniso_U_12
Se1 0.0454(2) 0.0850(3) 0.05587(19) 0.01960(13) 0.02108(13) 0.01513(13)
O1 0.0446(10) 0.0725(12) 0.0545(10) -0.0205(9) 0.0147(8) -0.0096(9)
N1 0.0368(10) 0.0572(13) 0.0460(10) -0.0003(9) 0.0156(9) 0.0005(10)
C1 0.0493(14) 0.0664(16) 0.0448(12) -0.0037(11) 0.0118(10) -0.0090(13)
C2 0.0433(14) 0.0670(16) 0.0477(12) -0.0019(12) 0.0188(11) -0.0052(12)
C3 0.0440(13) 0.0453(13) 0.0471(12) 0.0032(10) 0.0162(11) -0.0015(11)
C4 0.0479(14) 0.0462(14) 0.0487(13) 0.0076(10) 0.0211(11) 0.0117(11)
C5 0.0558(17) 0.0551(16) 0.0633(16) 0.0070(11) 0.0261(13) 0.0025(12)
C6 0.0655(19) 0.0689(19) 0.086(2) 0.0184(16) 0.0429(17) 0.0072(15)
C7 0.088(2) 0.081(2) 0.0643(18) 0.0238(15) 0.0461(18) 0.0329(18)
C8 0.077(2) 0.087(2) 0.0488(14) 0.0069(14) 0.0236(14) 0.0254(18)
C9 0.0566(16) 0.0714(18) 0.0504(13) 0.0063(12) 0.0160(12) 0.0079(14)

loop_
_atom_type_symbol
_atom_type_description
_atom_type_scat_dispersion_real
_atom_type_scat_dispersion_imag
_atom_type_scat_source
C C 0.0033 0.0016 'International Tables Vol C Tables 4.2.6.8 and 6.1.1.4'
H H 0.0000 0.0000 'International Tables Vol C Tables 4.2.6.8 and 6.1.1.4'
N N 0.0061 0.0033 'International Tables Vol C Tables 4.2.6.8 and 6.1.1.4'
O O 0.0106 0.0060 'International Tables Vol C Tables 4.2.6.8 and 6.1.1.4'
Se Se -0.0929 2.2259 'International Tables Vol C Tables 4.2.6.8 and 6.1.1.4'

loop_
_geom_angle_atom_site_label_1
_geom_angle_atom_site_label_2
_geom_angle_atom_site_label_3
_geom_angle
C3 N1 C2 124.7(2)
O1 C1 C2 112.1(2)
N1 C2 C1 109.5(2)
N1 C3 C4 115.8(2)
N1 C3 Se1 122.77(18)
C4 C3 Se1 121.46(17)
C9 C4 C5 118.6(2)
C9 C4 C3 121.4(2)
C5 C4 C3 119.9(2)
C6 C5 C4 120.5(3)
C7 C6 C5 120.1(3)
C8 C7 C6 119.9(3)
C7 C8 C9 120.6(3)
C8 C9 C4 120.3(3)

loop_
_geom_bond_atom_site_label_1
_geom_bond_atom_site_label_2
_geom_bond_distance
Se1 C3 1.830(2)
O1 C1 1.419(3)
N1 C3 1.305(3)
N1 C2 1.463(3)
C1 C2 1.503(3)
C3 C4 1.490(3)
C4 C9 1.385(3)
C4 C5 1.386(4)
C5 C6 1.384(4)
C6 C7 1.376(5)
C7 C8 1.361(5)
C8 C9 1.384(4)

loop_
_geom_hbond_atom_site_label_D
_geom_hbond_atom_site_label_H
_geom_hbond_atom_site_label_A
_geom_hbond_distance_DH
_geom_hbond_distance_HA
_geom_hbond_distance_DA
_geom_hbond_angle_DHA
_geom_hbond_site_symmetry_A
N1 H1D O1 0.87(2) 2.02(2) 2.883(3) 171(2) 3_766
O1 H1C Se1 0.76(3) 2.55(3) 3.3042(19) 176(4) 4_676

loop_
_cod_related_entry_id
_cod_related_entry_code
_cod_related_entry_database
1 30651873 ChemSpider
